data_4034530
loop_
_publ_author_name
'Kang, Kyoungmin'
'Nishimoto, Yoshihiro'
'Yasuda, Makoto'

_publ_section_title
;
 Regio- and Stereoselective Carboindation of Internal Alkynyl Ethers with
 Organosilicon or -stannane Nucleophiles.
;
_journal_issue 21
_journal_name_full 'The Journal of organic chemistry'
_journal_page_first 13345
_journal_page_last 13363
_journal_paper_doi 10.1021/acs.joc.9b01505
_journal_volume 84
_journal_year 2019
_chemical_formula_moiety 'C24 H20 O'
_chemical_formula_sum 'C24 H20 O'
_chemical_formula_weight 324.42
_space_group_crystal_system monoclinic
_space_group_IT_number 14
_space_group_name_Hall '-P 2ybc'
_space_group_name_H-M_alt 'P 1 21/c 1'
_atom_sites_solution_hydrogens geom
_atom_sites_solution_primary direct
_atom_sites_solution_secondary difmap
_cell_angle_alpha 90.0000
_cell_angle_beta 90.0347(6)
_cell_angle_gamma 90.0000
_cell_formula_units_Z 4
_cell_length_a 7.51047(5)
_cell_length_b 20.79595(11)
_cell_length_c 11.09437(6)
_cell_measurement_reflns_used 76431
_cell_measurement_temperature 123
_cell_measurement_theta_max 74.24
_cell_measurement_theta_min 4.23
_cell_volume 1732.800(17)
_computing_cell_refinement 'CrysAlisPro 1.171.39.31d (Rigaku OD, 2017)'
_computing_data_collection 'CrysAlisPro 1.171.39.31d (Rigaku OD, 2017)'
_computing_data_reduction 'CrysAlisPro 1.171.39.31d (Rigaku OD, 2017)'
_computing_molecular_graphics 'CrystalStructure 4.2.5'
_computing_publication_material 'CrystalStructure 4.2.5 (Rigaku, 2017)'
_computing_structure_refinement 'CRYSTALS (Carruthers, et al., 1999)'
_computing_structure_solution 'Il Milione (Burla, et al., 2007)'
_diffrn_ambient_temperature 123
_diffrn_detector_area_resol_mean 5.811
_diffrn_measured_fraction_theta_full 0.999
_diffrn_measured_fraction_theta_max 0.999
_diffrn_measurement_device_type 'Rigaku XtaLAB P200'
_diffrn_measurement_method \w
_diffrn_radiation_type 'Cu K\a'
_diffrn_radiation_wavelength 1.54184
_diffrn_reflns_av_R_equivalents 0.0605
_diffrn_reflns_limit_h_max 8
_diffrn_reflns_limit_h_min -9
_diffrn_reflns_limit_k_max 25
_diffrn_reflns_limit_k_min -25
_diffrn_reflns_limit_l_max 13
_diffrn_reflns_limit_l_min -13
_diffrn_reflns_number 132192
_diffrn_reflns_theta_full 74.36
_diffrn_reflns_theta_max 74.36
_diffrn_reflns_theta_min 4.252
_diffrn_standards_number 0
_exptl_absorpt_coefficient_mu 0.572
_exptl_absorpt_correction_T_max 1.000
_exptl_absorpt_correction_T_min 0.561
_exptl_absorpt_correction_type multi-scan
_exptl_absorpt_process_details
;
CrysAlisPro 1.171.39.31d (Rigaku Oxford Diffraction, 2017)
Empirical absorption correction using spherical harmonics,
 implemented in SCALE3 ABSPACK scaling algorithm.
;
_exptl_crystal_colour nONE
_exptl_crystal_density_diffrn 1.243
_exptl_crystal_density_method 'not measured'
_exptl_crystal_description nONE
_exptl_crystal_F_000 688.00
_refine_diff_density_max 0.534
_refine_diff_density_min -0.537
_refine_ls_extinction_method none
_refine_ls_goodness_of_fit_ref 0.802
_refine_ls_hydrogen_treatment constr
_refine_ls_number_parameters 246
_refine_ls_number_reflns 3475
_refine_ls_R_factor_gt 0.0635
_refine_ls_shift/su_max 0.000
_refine_ls_structure_factor_coef F
_refine_ls_weighting_details 'w = 1/[0.0393Fo^2^ + 1.0000\s(Fo^2^)]'
_refine_ls_weighting_scheme calc
_refine_ls_wR_factor_ref 0.1574
_reflns_number_gt 3373
_reflns_number_total 3533
_reflns_threshold_expression F>2.0\s(F)
_cod_data_source_file jo9b01505_si_002.cif
_cod_data_source_block 18
_cod_database_code 4034530

loop_
_space_group_symop_id
_space_group_symop_operation_xyz
1 +X,+Y,+Z
2 -X,1/2+Y,1/2-Z
3 -X,-Y,-Z
4 +X,-1/2-Y,-1/2+Z

loop_
_atom_site_label
_atom_site_type_symbol
_atom_site_fract_x
_atom_site_fract_y
_atom_site_fract_z
_atom_site_U_iso_or_equiv
_atom_site_adp_type
_atom_site_occupancy
_atom_site_site_symmetry_multiplicity
_atom_site_calc_flag
_atom_site_refinement_flags
O1 O 0.64903(11) 0.07925(4) 0.20700(7) 0.0217(3) Uani 1 4 d .
C1 C 0.82854(19) 0.37656(6) 0.35838(12) 0.0286(4) Uani 1 4 d .
C2 C 0.80111(16) 0.30463(6) 0.36975(10) 0.0215(4) Uani 1 4 d .
C3 C 0.71603(16) 0.27838(6) 0.46924(10) 0.0231(4) Uani 1 4 d .
C4 C 0.69434(16) 0.21211(6) 0.48125(10) 0.0233(4) Uani 1 4 d .
C5 C 0.75683(15) 0.17045(6) 0.39125(10) 0.0199(3) Uani 1 4 d .
C6 C 0.84006(16) 0.19677(6) 0.29070(10) 0.0212(4) Uani 1 4 d .
C7 C 0.86238(15) 0.26318(6) 0.28022(10) 0.0220(4) Uani 1 4 d .
C8 C 0.74562(16) 0.09955(6) 0.40969(12) 0.0211(4) Uani 1 4 d .
C9 C 0.79068(19) 0.07384(7) 0.53280(11) 0.0291(4) Uani 1 4 d .
C10 C 0.69998(15) 0.05813(5) 0.32171(11) 0.0210(4) Uani 1 4 d .
C11 C 0.70072(15) -0.01047(6) 0.33529(11) 0.0235(4) Uani 1 4 d .
C12 C 0.70371(16) -0.06803(6) 0.34311(12) 0.0251(4) Uani 1 4 d .
C13 C 0.70895(15) -0.13713(6) 0.35254(10) 0.0208(4) Uani 1 4 d .
C14 C 0.63921(17) -0.17536(6) 0.26054(11) 0.0245(4) Uani 1 4 d .
C15 C 0.64396(17) -0.24207(6) 0.27036(12) 0.0263(4) Uani 1 4 d .
C16 C 0.72192(17) -0.27053(6) 0.37050(12) 0.0269(4) Uani 1 4 d .
C17 C 0.79206(17) -0.23303(6) 0.46203(12) 0.0249(4) Uani 1 4 d .
C18 C 0.78432(16) -0.16631(6) 0.45486(11) 0.0229(4) Uani 1 4 d .
C19 C 0.47050(15) 0.06901(5) 0.17915(11) 0.0198(3) Uani 1 4 d .
C20 C 0.34095(17) 0.06283(6) 0.26843(11) 0.0241(4) Uani 1 4 d .
C21 C 0.16455(18) 0.05405(6) 0.23372(12) 0.0271(4) Uani 1 4 d .
C22 C 0.11704(17) 0.05239(6) 0.11244(12) 0.0279(4) Uani 1 4 d .
C23 C 0.24838(19) 0.05892(6) 0.02554(12) 0.0277(4) Uani 1 4 d .
C24 C 0.42512(17) 0.06731(6) 0.05792(11) 0.0241(4) Uani 1 4 d .
H1 H 0.6722 0.30529 0.52924 0.0288 Uiso 1 4 calc R
H2 H 0.63844 0.19539 0.54914 0.0284 Uiso 1 4 calc R
H3 H 0.88219 0.16994 0.23003 0.0253 Uiso 1 4 calc R
H4 H 0.91769 0.28011 0.21229 0.0262 Uiso 1 4 calc R
H5 H 0.58895 -0.15596 0.19308 0.0299 Uiso 1 4 calc R
H6 H 0.59511 -0.26737 0.20963 0.0321 Uiso 1 4 calc R
H7 H 0.72756 -0.31512 0.37557 0.0334 Uiso 1 4 calc R
H8 H 0.84353 -0.25236 0.52913 0.0294 Uiso 1 4 calc R
H9 H 0.82951 -0.14088 0.51667 0.0281 Uiso 1 4 calc R
H10 H 0.37249 0.06471 0.34943 0.0303 Uiso 1 4 calc R
H11 H 0.07761 0.04944 0.29274 0.0323 Uiso 1 4 calc R
H12 H -0.00123 0.04654 0.09012 0.0334 Uiso 1 4 calc R
H13 H 0.21728 0.0582 -0.0556 0.0332 Uiso 1 4 calc R
H14 H 0.51306 0.07122 -0.0006 0.0294 Uiso 1 4 calc R
H15 H 0.77018 0.39175 0.28683 0.0356 Uiso 1 4 calc R
H16 H 0.77951 0.39795 0.42749 0.0351 Uiso 1 4 calc R
H17 H 0.95366 0.38559 0.35323 0.0345 Uiso 1 4 calc R
H18 H 0.88969 0.04481 0.52707 0.0365 Uiso 1 4 calc R
H19 H 0.82121 0.10889 0.58519 0.0371 Uiso 1 4 calc R
H20 H 0.68948 0.05144 0.56488 0.0369 Uiso 1 4 calc R

loop_
_atom_site_aniso_label
_atom_site_aniso_U_11
_atom_site_aniso_U_22
_atom_site_aniso_U_33
_atom_site_aniso_U_12
_atom_site_aniso_U_13
_atom_site_aniso_U_23
O1 0.0190(6) 0.0233(6) 0.0228(6) -0.0026(3) 0.0004(4) 0.0010(3)
C1 0.0318(8) 0.0234(8) 0.0306(8) -0.0035(5) -0.0004(6) -0.0027(5)
C2 0.0184(7) 0.0239(7) 0.0223(7) -0.0011(4) -0.0044(5) 0.0007(4)
C3 0.0221(7) 0.0262(8) 0.0211(7) 0.0013(4) -0.0000(5) -0.0025(4)
C4 0.0226(7) 0.0271(8) 0.0203(7) -0.0005(5) 0.0026(5) 0.0017(4)
C5 0.0178(7) 0.0209(7) 0.0209(7) -0.0008(4) -0.0020(5) 0.0008(4)
C6 0.0203(7) 0.0227(7) 0.0206(7) 0.0021(4) -0.0004(5) 0.0000(4)
C7 0.0209(7) 0.0244(8) 0.0206(7) -0.0014(4) 0.0007(5) 0.0027(4)
C8 0.0152(7) 0.0221(7) 0.0261(8) -0.0002(4) 0.0003(5) 0.0038(4)
C9 0.0304(8) 0.0297(7) 0.0270(8) -0.0048(5) -0.0073(6) 0.0077(5)
C10 0.0147(7) 0.0215(7) 0.0268(7) -0.0007(4) 0.0007(5) 0.0040(4)
C11 0.0185(7) 0.0230(8) 0.0291(8) 0.0004(5) -0.0006(5) 0.0025(5)
C12 0.0189(8) 0.0255(8) 0.0309(8) -0.0006(5) -0.0018(5) 0.0016(5)
C13 0.0171(7) 0.0212(7) 0.0241(7) 0.0005(4) 0.0027(5) 0.0020(4)
C14 0.0224(8) 0.0266(8) 0.0246(8) -0.0013(5) -0.0021(5) 0.0035(4)
C15 0.0256(8) 0.0259(8) 0.0274(8) -0.0046(5) 0.0011(6) -0.0057(4)
C16 0.0248(8) 0.0189(7) 0.0370(9) 0.0009(5) 0.0070(6) 0.0033(5)
C17 0.0219(7) 0.0251(8) 0.0278(8) 0.0027(5) 0.0033(5) 0.0054(5)
C18 0.0196(7) 0.0257(8) 0.0234(7) 0.0001(5) -0.0002(5) -0.0019(4)
C19 0.0189(7) 0.0156(6) 0.0248(7) 0.0010(4) -0.0008(5) -0.0004(4)
C20 0.0243(7) 0.0263(7) 0.0215(7) 0.0029(5) 0.0002(5) 0.0027(4)
C21 0.0210(7) 0.0284(8) 0.0319(8) 0.0002(5) 0.0014(5) 0.0057(5)
C22 0.0213(8) 0.0246(7) 0.0376(8) -0.0007(4) -0.0079(6) 0.0013(5)
C23 0.0349(9) 0.0217(7) 0.0266(8) -0.0017(5) -0.0066(6) -0.0019(4)
C24 0.0283(8) 0.0188(7) 0.0250(7) 0.0001(4) 0.0016(6) -0.0013(4)

loop_
_atom_type_symbol
_atom_type_description
_atom_type_scat_dispersion_real
_atom_type_scat_dispersion_imag
_atom_type_scat_source
C C 0.0181 0.0091
;
International Tables for Crystallography
(Vol. C, Tables 4.2.6.8 and 6.1.1.4)
;
H H 0.0000 0.0000
;
International Tables for Crystallography
(Vol. C, Table 6.1.1.4)
;
O O 0.0492 0.0322
;
International Tables for Crystallography
(Vol. C, Tables 4.2.6.8 and 6.1.1.4)
;

loop_
_geom_angle_atom_site_label_1
_geom_angle_atom_site_label_2
_geom_angle_atom_site_label_3
_geom_angle
_geom_angle_publ_flag
C10 O1 C19 114.62(9) yes
C1 C2 C3 121.15(11) yes
C1 C2 C7 120.42(11) yes
C3 C2 C7 118.43(11) yes
C2 C3 C4 121.25(11) yes
C3 C4 C5 120.22(11) yes
C4 C5 C6 118.58(11) yes
C4 C5 C8 119.61(10) yes
C6 C5 C8 121.64(11) yes
C5 C6 C7 120.66(11) yes
C2 C7 C6 120.85(11) yes
C5 C8 C9 117.59(11) yes
C5 C8 C10 123.21(11) yes
C9 C8 C10 119.19(11) yes
O1 C10 C8 121.87(10) yes
O1 C10 C11 114.12(10) yes
C8 C10 C11 124.00(11) yes
C10 C11 C12 177.93(13) yes
C11 C12 C13 179.51(13) yes
C12 C13 C14 120.31(11) yes
C12 C13 C18 119.99(11) yes
C14 C13 C18 119.70(11) yes
C13 C14 C15 120.06(11) yes
C14 C15 C16 119.89(12) yes
C15 C16 C17 120.47(12) yes
C16 C17 C18 120.27(12) yes
C13 C18 C17 119.57(11) yes
O1 C19 C20 121.91(11) yes
O1 C19 C24 117.06(10) yes
C20 C19 C24 120.99(11) yes
C19 C20 C21 118.69(11) yes
C20 C21 C22 120.94(12) yes
C21 C22 C23 119.18(12) yes
C22 C23 C24 120.92(12) yes
C19 C24 C23 119.28(11) yes
C2 C1 H15 109.369 no
C2 C1 H16 109.797 no
C2 C1 H17 109.341 no
H15 C1 H16 109.436 no
H15 C1 H17 109.443 no
H16 C1 H17 109.441 no
C2 C3 H1 119.735 no
C4 C3 H1 119.012 no
C3 C4 H2 119.990 no
C5 C4 H2 119.795 no
C5 C6 H3 119.839 no
C7 C6 H3 119.495 no
C2 C7 H4 119.426 no
C6 C7 H4 119.718 no
C8 C9 H18 109.698 no
C8 C9 H19 109.464 no
C8 C9 H20 109.339 no
H18 C9 H19 109.442 no
H18 C9 H20 109.443 no
H19 C9 H20 109.440 no
C13 C14 H5 119.563 no
C15 C14 H5 120.374 no
C14 C15 H6 119.801 no
C16 C15 H6 120.307 no
C15 C16 H7 119.522 no
C17 C16 H7 120.005 no
C16 C17 H8 120.100 no
C18 C17 H8 119.622 no
C13 C18 H9 119.771 no
C17 C18 H9 120.654 no
C19 C20 H10 120.327 no
C21 C20 H10 120.986 no
C20 C21 H11 119.175 no
C22 C21 H11 119.886 no
C21 C22 H12 120.316 no
C23 C22 H12 120.499 no
C22 C23 H13 119.548 no
C24 C23 H13 119.529 no
C19 C24 H14 120.018 no
C23 C24 H14 120.700 no

loop_
_geom_bond_atom_site_label_1
_geom_bond_atom_site_label_2
_geom_bond_distance
_geom_bond_publ_flag
O1 C10 1.3994(14) yes
O1 C19 1.3922(14) yes
C1 C2 1.5152(18) yes
C2 C3 1.3876(16) yes
C2 C7 1.3935(17) yes
C3 C4 1.3941(18) yes
C4 C5 1.4030(17) yes
C5 C6 1.3913(16) yes
C5 C8 1.4909(18) yes
C6 C7 1.3961(18) yes
C8 C9 1.5051(18) yes
C8 C10 1.3460(17) yes
C10 C11 1.4345(16) yes
C11 C12 1.2004(18) yes
C12 C13 1.4413(18) yes
C13 C14 1.3956(17) yes
C13 C18 1.4059(17) yes
C14 C15 1.3920(18) yes
C15 C16 1.3880(18) yes
C16 C17 1.3843(18) yes
C17 C18 1.3910(18) yes
C19 C20 1.3948(17) yes
C19 C24 1.3877(17) yes
C20 C21 1.3915(19) yes
C21 C22 1.3923(19) yes
C22 C23 1.3864(19) yes
C23 C24 1.3860(19) yes
C1 H15 0.960 no
C1 H16 0.960 no
C1 H17 0.960 no
C3 H1 0.930 no
C4 H2 0.930 no
C6 H3 0.930 no
C7 H4 0.930 no
C9 H18 0.960 no
C9 H19 0.960 no
C9 H20 0.960 no
C14 H5 0.930 no
C15 H6 0.930 no
C16 H7 0.930 no
C17 H8 0.930 no
C18 H9 0.930 no
C20 H10 0.930 no
C21 H11 0.930 no
C22 H12 0.930 no
C23 H13 0.930 no
C24 H14 0.930 no

loop_
_geom_contact_atom_site_label_1
_geom_contact_atom_site_label_2
_geom_contact_distance
_geom_contact_publ_flag
_geom_contact_site_symmetry_2
O1 C5 2.9033(14) no .
O1 C6 2.9819(15) no .
O1 C12 3.4393(15) no .
C2 C5 2.8203(18) no .
C3 C6 2.7702(17) no .
C4 C7 2.7746(16) no .
C4 C9 3.0197(19) no .
C6 C10 3.0884(16) no .
C8 C12 3.5762(18) no .
C8 C19 3.3479(17) no .
C8 C20 3.5029(18) no .
C9 C11 2.8862(18) no .
C10 C20 2.7619(17) no .
C10 C24 3.5855(17) no .
C11 C14 3.5580(18) no .
C11 C18 3.5575(18) no .
C11 C19 2.9528(16) no .
C11 C20 3.1894(17) no .
C13 C16 2.7830(18) no .
C14 C17 2.7839(18) no .
C15 C18 2.7894(18) no .
C19 C22 2.7771(17) no .
C20 C23 2.7837(18) no .
C21 C24 2.7775(18) no .
C4 C7 3.5852(16) no 4_566
C7 C4 3.5852(16) no 4_565
C24 C24 3.2796(18) no 3_655
O1 H3 2.5861 no .
O1 H10 2.6279 no .
O1 H14 2.5244 no .
C1 H1 2.6779 no .
C1 H4 2.6645 no .
C2 H2 3.2584 no .
C2 H3 3.2589 no .
C3 H4 3.2291 no .
C3 H15 3.1337 no .
C3 H16 2.5739 no .
C3 H17 3.1329 no .
C4 H3 3.2454 no .
C4 H19 2.6161 no .
C4 H20 3.4679 no .
C5 H1 3.2576 no .
C5 H4 3.2565 no .
C5 H18 3.1767 no .
C5 H19 2.5497 no .
C5 H20 3.1769 no .
C6 H2 3.2435 no .
C7 H1 3.2318 no .
C7 H15 2.7629 no .
C7 H16 3.3035 no .
C7 H17 2.7578 no .
C8 H2 2.6487 no .
C8 H3 2.6777 no .
C8 H10 2.9703 no .
C9 H2 2.7803 no .
C10 H3 2.8837 no .
C10 H10 2.4827 no .
C10 H18 2.7007 no .
C10 H19 3.2380 no .
C10 H20 2.7026 no .
C11 H5 3.5138 no .
C11 H9 3.5125 no .
C11 H10 2.9234 no .
C11 H18 2.8034 no .
C11 H20 2.8553 no .
C12 H5 2.6183 no .
C12 H9 2.6255 no .
C12 H18 3.4087 no .
C12 H20 3.4983 no .
C13 H6 3.2525 no .
C13 H8 3.2557 no .
C14 H7 3.2427 no .
C14 H9 3.2599 no .
C15 H8 3.2449 no .
C16 H5 3.2475 no .
C16 H9 3.2482 no .
C17 H6 3.2456 no .
C18 H5 3.2602 no .
C18 H7 3.2453 no .
C19 H11 3.2350 no .
C19 H13 3.2318 no .
C20 H12 3.2598 no .
C20 H14 3.2580 no .
C21 H13 3.2356 no .
C22 H10 3.2639 no .
C22 H14 3.2522 no .
C23 H11 3.2367 no .
C24 H10 3.2589 no .
C24 H12 3.2510 no .
H1 H2 2.3101 no .
H1 H15 3.3181 no .
H1 H16 2.3745 no .
H1 H17 3.3280 no .
H2 H19 2.2977 no .
H2 H20 3.0231 no .
H3 H4 2.3149 no .
H4 H15 2.7023 no .
H4 H16 3.5757 no .
H4 H17 2.7072 no .
H5 H6 2.3246 no .
H6 H7 2.3157 no .
H7 H8 2.3157 no .
H8 H9 2.3248 no .
H10 H11 2.3237 no .
H10 H20 3.3839 no .
H11 H12 2.3251 no .
H12 H13 2.3171 no .
H13 H14 2.3192 no .
O1 H1 3.1121 no 4_565
O1 H11 3.4127 no 1_655
O1 H12 3.0080 no 1_655
O1 H13 3.4644 no 3_655
O1 H16 3.2871 no 4_565
C1 H5 3.2577 no 2_655
C1 H12 3.2861 no 4_666
C1 H13 3.3574 no 4_666
C1 H14 3.0407 no 4_566
C1 H19 3.0464 no 4_565
C2 H5 3.1205 no 2_655
C2 H6 3.4452 no 2_655
C2 H8 3.0919 no 3_756
C3 H3 3.3285 no 4_566
C3 H4 3.3226 no 4_566
C3 H5 3.2170 no 2_655
C3 H6 3.2091 no 2_655
C3 H8 3.3519 no 3_756
C3 H14 3.4956 no 4_566
C4 H4 3.0668 no 4_566
C4 H6 3.0638 no 2_655
C4 H8 3.5722 no 3_756
C5 H6 3.1477 no 2_655
C5 H8 3.5620 no 3_756
C5 H9 3.3272 no 3_756
C6 H1 3.1624 no 4_565
C6 H6 3.3523 no 2_655
C6 H8 3.3126 no 3_756
C6 H9 3.4743 no 3_756
C6 H11 3.5455 no 1_655
C7 H1 3.4375 no 4_565
C7 H2 3.1841 no 4_565
C7 H6 3.4961 no 2_655
C7 H8 3.0655 no 3_756
C7 H19 3.4430 no 4_565
C8 H9 3.4037 no 3_756
C8 H11 2.9984 no 1_655
C9 H9 3.2224 no 3_756
C9 H10 3.3930 no 3_656
C9 H11 3.4643 no 1_655
C9 H11 3.3608 no 3_656
C9 H15 2.9119 no 4_566
C9 H18 3.5063 no 3_756
C10 H11 2.8602 no 1_655
C10 H12 3.4209 no 1_655
C11 H11 3.1288 no 1_655
C11 H13 3.3159 no 3_655
C11 H18 3.5070 no 3_756
C11 H20 3.2473 no 3_656
C12 H10 3.4598 no 3_656
C12 H13 3.2513 no 3_655
C12 H17 3.5077 no 2_745
C12 H18 3.4099 no 3_756
C12 H20 3.1441 no 3_656
C13 H2 3.0771 no 3_656
C13 H4 3.3682 no 2_745
C13 H17 3.4442 no 2_745
C14 H2 2.9976 no 3_656
C14 H4 3.4673 no 2_745
C14 H8 3.3482 no 4_555
C14 H13 3.5029 no 3_655
C14 H15 3.4170 no 2_645
C14 H17 3.5432 no 2_745
C15 H1 3.5095 no 3_656
C15 H2 3.0751 no 3_656
C15 H4 3.3298 no 2_745
C15 H8 3.0704 no 4_555
C16 H1 3.2443 no 3_656
C16 H2 3.2503 no 3_656
C16 H3 3.4090 no 2_745
C16 H4 3.0466 no 2_745
C17 H2 3.3289 no 3_656
C17 H4 2.9278 no 2_745
C17 H6 3.1207 no 4_556
C18 H2 3.2325 no 3_656
C18 H4 3.1136 no 2_745
C18 H6 3.4519 no 4_556
C18 H10 3.2510 no 3_656
C18 H18 3.5239 no 3_756
C18 H19 3.2252 no 3_756
C19 H1 3.4492 no 4_565
C19 H7 2.8959 no 2_655
C19 H14 3.5276 no 3_655
C20 H6 3.5719 no 2_655
C20 H7 3.0427 no 2_655
C20 H9 3.1562 no 3_656
C20 H20 3.0199 no 3_656
C21 H3 3.2105 no 1_455
C21 H7 3.0871 no 2_655
C21 H9 3.3062 no 3_656
C21 H15 3.4182 no 2_645
C21 H18 3.3819 no 3_656
C21 H20 3.3172 no 3_656
C22 H3 3.2851 no 1_455
C22 H7 2.9952 no 2_655
C22 H12 3.1681 no 3_555
C22 H13 3.4626 no 3_555
C22 H16 3.3340 no 2_645
C22 H16 3.4201 no 4_465
C22 H17 3.5298 no 2_645
C22 H17 3.3816 no 4_465
C23 H5 3.3840 no 3_655
C23 H7 2.8456 no 2_655
C23 H12 3.1463 no 3_555
C23 H14 3.2576 no 3_655
C23 H16 3.3943 no 2_645
C23 H17 3.1433 no 4_465
C24 H1 3.2504 no 4_565
C24 H5 3.3413 no 3_655
C24 H7 2.7997 no 2_655
C24 H14 2.9866 no 3_655
C24 H16 3.1153 no 4_565
H1 O1 3.1121 no 4_566
H1 C6 3.1624 no 4_566
H1 C7 3.4375 no 4_566
H1 C15 3.5095 no 3_656
H1 C16 3.2443 no 3_656
H1 C19 3.4492 no 4_566
H1 C24 3.2504 no 4_566
H1 H3 2.7768 no 4_566
H1 H4 3.2670 no 4_566
H1 H5 3.2518 no 2_655
H1 H7 3.1899 no 3_656
H1 H14 2.8518 no 4_566
H2 C7 3.1841 no 4_566
H2 C13 3.0771 no 3_656
H2 C14 2.9976 no 3_656
H2 C15 3.0751 no 3_656
H2 C16 3.2503 no 3_656
H2 C17 3.3289 no 3_656
H2 C18 3.2325 no 3_656
H2 H4 2.8160 no 4_566
H2 H5 3.4313 no 3_656
H2 H6 3.4514 no 2_655
H2 H6 3.5335 no 3_656
H2 H15 3.3487 no 4_566
H3 C3 3.3285 no 4_565
H3 C16 3.4090 no 2_755
H3 C21 3.2105 no 1_655
H3 C22 3.2851 no 1_655
H3 H1 2.7768 no 4_565
H3 H7 3.1723 no 2_755
H3 H9 3.5977 no 3_756
H3 H11 2.9861 no 1_655
H3 H12 3.1246 no 1_655
H4 C3 3.3226 no 4_565
H4 C4 3.0668 no 4_565
H4 C13 3.3682 no 2_755
H4 C14 3.4673 no 2_755
H4 C15 3.3298 no 2_755
H4 C16 3.0466 no 2_755
H4 C17 2.9278 no 2_755
H4 C18 3.1136 no 2_755
H4 H1 3.2670 no 4_565
H4 H2 2.8160 no 4_565
H4 H7 3.4603 no 2_755
H4 H8 3.2942 no 2_755
H4 H8 3.4312 no 3_756
H4 H9 3.5725 no 2_755
H4 H19 2.8001 no 4_565
H5 C1 3.2577 no 2_645
H5 C2 3.1205 no 2_645
H5 C3 3.2170 no 2_645
H5 C23 3.3840 no 3_655
H5 C24 3.3413 no 3_655
H5 H1 3.2518 no 2_645
H5 H2 3.4313 no 3_656
H5 H8 3.2563 no 4_555
H5 H13 2.9292 no 3_655
H5 H14 2.8724 no 3_655
H5 H15 2.8827 no 2_645
H5 H16 3.2710 no 2_645
H5 H17 3.5796 no 2_745
H6 C2 3.4452 no 2_645
H6 C3 3.2091 no 2_645
H6 C4 3.0638 no 2_645
H6 C5 3.1477 no 2_645
H6 C6 3.3523 no 2_645
H6 C7 3.4961 no 2_645
H6 C17 3.1207 no 4_555
H6 C18 3.4519 no 4_555
H6 C20 3.5719 no 2_645
H6 H2 3.4514 no 2_645
H6 H2 3.5335 no 3_656
H6 H8 2.7684 no 4_555
H6 H9 3.3656 no 4_555
H6 H10 3.5613 no 2_645
H7 C19 2.8959 no 2_645
H7 C20 3.0427 no 2_645
H7 C21 3.0871 no 2_645
H7 C22 2.9952 no 2_645
H7 C23 2.8456 no 2_645
H7 C24 2.7997 no 2_645
H7 H1 3.1899 no 3_656
H7 H3 3.1723 no 2_745
H7 H4 3.4603 no 2_745
H7 H12 3.5560 no 2_645
H7 H13 3.3317 no 2_645
H7 H14 3.2833 no 2_645
H8 C2 3.0919 no 3_756
H8 C3 3.3519 no 3_756
H8 C4 3.5722 no 3_756
H8 C5 3.5620 no 3_756
H8 C6 3.3126 no 3_756
H8 C7 3.0655 no 3_756
H8 C14 3.3482 no 4_556
H8 C15 3.0704 no 4_556
H8 H4 3.2942 no 2_745
H8 H4 3.4312 no 3_756
H8 H5 3.2563 no 4_556
H8 H6 2.7684 no 4_556
H8 H17 3.4202 no 3_756
H9 C5 3.3272 no 3_756
H9 C6 3.4743 no 3_756
H9 C8 3.4037 no 3_756
H9 C9 3.2224 no 3_756
H9 C20 3.1562 no 3_656
H9 C21 3.3062 no 3_656
H9 H3 3.5977 no 3_756
H9 H4 3.5725 no 2_745
H9 H6 3.3656 no 4_556
H9 H10 2.6496 no 3_656
H9 H11 2.9278 no 3_656
H9 H18 2.9455 no 3_756
H9 H19 2.9334 no 3_756
H10 C9 3.3930 no 3_656
H10 C12 3.4598 no 3_656
H10 C18 3.2510 no 3_656
H10 H6 3.5613 no 2_655
H10 H9 2.6496 no 3_656
H10 H18 3.3084 no 3_656
H10 H20 2.6373 no 3_656
H11 O1 3.4127 no 1_455
H11 C6 3.5455 no 1_455
H11 C8 2.9984 no 1_455
H11 C9 3.4643 no 1_455
H11 C9 3.3608 no 3_656
H11 C10 2.8602 no 1_455
H11 C11 3.1288 no 1_455
H11 H3 2.9861 no 1_455
H11 H9 2.9278 no 3_656
H11 H15 3.5835 no 2_645
H11 H18 2.9605 no 1_455
H11 H18 2.8103 no 3_656
H11 H20 3.1548 no 3_656
H12 O1 3.0080 no 1_455
H12 C1 3.2861 no 4_465
H12 C10 3.4209 no 1_455
H12 C22 3.1681 no 3_555
H12 C23 3.1463 no 3_555
H12 H3 3.1246 no 1_455
H12 H7 3.5560 no 2_655
H12 H12 2.7831 no 3_555
H12 H13 2.7429 no 3_555
H12 H16 3.5157 no 2_645
H12 H16 2.7011 no 4_465
H12 H17 3.4243 no 2_645
H12 H17 3.0022 no 4_465
H13 O1 3.4644 no 3_655
H13 C1 3.3574 no 4_465
H13 C11 3.3159 no 3_655
H13 C12 3.2513 no 3_655
H13 C14 3.5029 no 3_655
H13 C22 3.4626 no 3_555
H13 H5 2.9292 no 3_655
H13 H7 3.3317 no 2_655
H13 H12 2.7429 no 3_555
H13 H14 3.4253 no 3_655
H13 H16 3.4170 no 4_465
H13 H17 2.5114 no 4_465
H14 C1 3.0407 no 4_565
H14 C3 3.4956 no 4_565
H14 C19 3.5276 no 3_655
H14 C23 3.2576 no 3_655
H14 C24 2.9866 no 3_655
H14 H1 2.8518 no 4_565
H14 H5 2.8724 no 3_655
H14 H7 3.2833 no 2_655
H14 H13 3.4253 no 3_655
H14 H14 2.9687 no 3_655
H14 H15 3.1447 no 4_565
H14 H16 2.2481 no 4_565
H15 C9 2.9119 no 4_565
H15 C14 3.4170 no 2_655
H15 C21 3.4182 no 2_655
H15 H2 3.3487 no 4_565
H15 H5 2.8827 no 2_655
H15 H11 3.5835 no 2_655
H15 H14 3.1447 no 4_566
H15 H18 3.2946 no 4_565
H15 H19 2.2699 no 4_565
H15 H20 2.7973 no 4_565
H16 O1 3.2871 no 4_566
H16 C22 3.3340 no 2_655
H16 C22 3.4201 no 4_666
H16 C23 3.3943 no 2_655
H16 C24 3.1153 no 4_566
H16 H5 3.2710 no 2_655
H16 H12 3.5157 no 2_655
H16 H12 2.7011 no 4_666
H16 H13 3.4170 no 4_666
H16 H14 2.2481 no 4_566
H17 C12 3.5077 no 2_755
H17 C13 3.4442 no 2_755
H17 C14 3.5432 no 2_755
H17 C22 3.5298 no 2_655
H17 C22 3.3816 no 4_666
H17 C23 3.1433 no 4_666
H17 H5 3.5796 no 2_755
H17 H8 3.4202 no 3_756
H17 H12 3.4243 no 2_655
H17 H12 3.0022 no 4_666
H17 H13 2.5114 no 4_666
H17 H19 3.1372 no 4_565
H18 C9 3.5063 no 3_756
H18 C11 3.5070 no 3_756
H18 C12 3.4099 no 3_756
H18 C18 3.5239 no 3_756
H18 C21 3.3819 no 3_656
H18 H9 2.9455 no 3_756
H18 H10 3.3084 no 3_656
H18 H11 2.9605 no 1_655
H18 H11 2.8103 no 3_656
H18 H15 3.2946 no 4_566
H18 H18 2.5653 no 3_756
H19 C1 3.0464 no 4_566
H19 C7 3.4430 no 4_566
H19 C18 3.2252 no 3_756
H19 H4 2.8001 no 4_566
H19 H9 2.9334 no 3_756
H19 H15 2.2699 no 4_566
H19 H17 3.1372 no 4_566
H20 C11 3.2473 no 3_656
H20 C12 3.1441 no 3_656
H20 C20 3.0199 no 3_656
H20 C21 3.3172 no 3_656
H20 H10 2.6373 no 3_656
H20 H11 3.1548 no 3_656
H20 H15 2.7973 no 4_566

loop_
_geom_torsion_atom_site_label_1
_geom_torsion_atom_site_label_2
_geom_torsion_atom_site_label_3
_geom_torsion_atom_site_label_4
_geom_torsion
_geom_torsion_publ_flag
C10 O1 C19 C20 24.08(13) no
C10 O1 C19 C24 -158.02(8) no
C19 O1 C10 C8 -111.56(11) no
C19 O1 C10 C11 69.14(11) no
C1 C2 C3 C4 -178.48(10) no
C1 C2 C7 C6 179.06(10) no
C3 C2 C7 C6 -0.50(16) no
C7 C2 C3 C4 1.08(17) no
C2 C3 C4 C5 -0.82(17) no
C3 C4 C5 C6 -0.04(16) no
C3 C4 C5 C8 175.20(9) no
C4 C5 C6 C7 0.61(16) no
C4 C5 C8 C9 -41.16(15) no
C4 C5 C8 C10 139.79(11) no
C6 C5 C8 C9 133.94(11) no
C6 C5 C8 C10 -45.12(16) no
C8 C5 C6 C7 -174.53(9) no
C5 C6 C7 C2 -0.34(17) no
C5 C8 C10 O1 -3.85(18) no
C5 C8 C10 C11 175.37(9) no
C9 C8 C10 O1 177.10(10) no
C9 C8 C10 C11 -3.67(17) no
C12 C13 C14 C15 -179.73(10) no
C12 C13 C18 C17 -178.69(10) no
C14 C13 C18 C17 1.41(17) no
C18 C13 C14 C15 0.17(17) no
C13 C14 C15 C16 -1.51(18) no
C14 C15 C16 C17 1.27(18) no
C15 C16 C17 C18 0.32(19) no
C16 C17 C18 C13 -1.66(18) no
O1 C19 C20 C21 178.63(9) no
O1 C19 C24 C23 -178.34(9) no
C20 C19 C24 C23 -0.42(17) no
C24 C19 C20 C21 0.81(17) no
C19 C20 C21 C22 -0.96(17) no
C20 C21 C22 C23 0.70(18) no
C21 C22 C23 C24 -0.29(18) no
C22 C23 C24 C19 0.15(18) no
